data_1541086
loop_
_publ_author_name
'Parise, J.B.'
'Harlow, R.L.'
'Shannon, R.D.'
'Kwei, G.'
'Allik, T.H.'
'Armstrong, J.T.'

_publ_section_title
;
 Crystal structure and electron microprobe analyses of a lanthanum
 lutetium gallium garnet
;
_journal_name_full 'Journal of Applied Physics'
_journal_page_first 2152
_journal_page_last 2155
_journal_volume 72
_journal_year 1992
_chemical_formula_sum 'Ga2.952 La2.379 Lu2.561 O12 Pb0.06 Zn0.048'
_chemical_name_systematic
;
(La2.379 Lu0.561 Pb0.060) Lu2 (Ga2.952 Zn0.048) O12
;
_space_group_IT_number 230
_symmetry_space_group_name_Hall '-I 4bd 2c 3'
_symmetry_space_group_name_H-M 'I a -3 d'
_cell_angle_alpha 90
_cell_angle_beta 90
_cell_angle_gamma 90
_cell_formula_units_Z 8
_cell_length_a 12.964
_cell_length_b 12.964
_cell_length_c 12.964
_cell_volume 2178.798
_citation_journal_id_ASTM JAPIAU
_cod_data_source_file Parise_JAPIAU_1992_1655.cif
_cod_data_source_block Ga2.952La2.379Lu2.561O12Pb0.06Zn0.048
_cod_database_code 1541086

loop_
_symmetry_equiv_pos_as_xyz
x,y,z
-y+1/4,x+3/4,z+1/4
-x+1/2,-y,z+1/2
y+1/4,-x+1/4,z+3/4
x,-y,-z+1/2
y+1/4,x+3/4,-z+3/4
-x+1/2,y,-z
-y+1/4,-x+1/4,-z+1/4
z,x,y
-x+1/4,z+3/4,y+1/4
-z+1/2,-x,y+1/2
x+1/4,-z+1/4,y+3/4
z,-x,-y+1/2
x+1/4,z+3/4,-y+3/4
-z+1/2,x,-y
-x+1/4,-z+1/4,-y+1/4
y,z,x
y+1/2,-z+1/2,-x
z+3/4,y+1/4,-x+1/4
-y,z+1/2,-x+1/2
-z+1/4,-y+1/4,-x+1/4
-y+1/2,-z,x+1/2
z+3/4,-y+3/4,x+1/4
-z+3/4,y+1/4,x+3/4
-x,-y,-z
y-1/4,-x-3/4,-z-1/4
x-1/2,y,-z-1/2
-y-1/4,x-1/4,-z-3/4
-x,y,z-1/2
-y-1/4,-x-3/4,z-3/4
x-1/2,-y,z
y-1/4,x-1/4,z-1/4
-z,-x,-y
x-1/4,-z-3/4,-y-1/4
z-1/2,x,-y-1/2
-x-1/4,z-1/4,-y-3/4
-z,x,y-1/2
-x-1/4,-z-3/4,y-3/4
z-1/2,-x,y
x-1/4,z-1/4,y-1/4
-y,-z,-x
-y-1/2,z-1/2,x
-z-3/4,-y-1/4,x-1/4
y,-z-1/2,x-1/2
z-1/4,y-1/4,x-1/4
y-1/2,z,-x-1/2
-z-3/4,y-3/4,-x-1/4
z-3/4,-y-1/4,-x-3/4
x+1/2,y+1/2,z+1/2
-y+3/4,x+5/4,z+3/4
-x+1,-y+1/2,z+1
y+3/4,-x+3/4,z+5/4
x+1/2,-y+1/2,-z+1
y+3/4,x+5/4,-z+5/4
-x+1,y+1/2,-z+1/2
-y+3/4,-x+3/4,-z+3/4
z+1/2,x+1/2,y+1/2
-x+3/4,z+5/4,y+3/4
-z+1,-x+1/2,y+1
x+3/4,-z+3/4,y+5/4
z+1/2,-x+1/2,-y+1
x+3/4,z+5/4,-y+5/4
-z+1,x+1/2,-y+1/2
-x+3/4,-z+3/4,-y+3/4
y+1/2,z+1/2,x+1/2
y+1,-z+1,-x+1/2
z+5/4,y+3/4,-x+3/4
-y+1/2,z+1,-x+1
-z+3/4,-y+3/4,-x+3/4
-y+1,-z+1/2,x+1
z+5/4,-y+5/4,x+3/4
-z+5/4,y+3/4,x+5/4
-x+1/2,-y+1/2,-z+1/2
y+1/4,-x-1/4,-z+1/4
x,y+1/2,-z
-y+1/4,x+1/4,-z-1/4
-x+1/2,y+1/2,z
-y+1/4,-x-1/4,z-1/4
x,-y+1/2,z+1/2
y+1/4,x+1/4,z+1/4
-z+1/2,-x+1/2,-y+1/2
x+1/4,-z-1/4,-y+1/4
z,x+1/2,-y
-x+1/4,z+1/4,-y-1/4
-z+1/2,x+1/2,y
-x+1/4,-z-1/4,y-1/4
z,-x+1/2,y+1/2
x+1/4,z+1/4,y+1/4
-y+1/2,-z+1/2,-x+1/2
-y,z,x+1/2
-z-1/4,-y+1/4,x+1/4
y+1/2,-z,x
z+1/4,y+1/4,x+1/4
y,z+1/2,-x
-z-1/4,y-1/4,-x+1/4
z-1/4,-y+1/4,-x-1/4

loop_
_atom_site_label
_atom_site_type_symbol
_atom_site_fract_x
_atom_site_fract_y
_atom_site_fract_z
_atom_site_occupancy
_atom_site_U_iso_or_equiv
Pb1 Pb+2 0.125 0 0.25 0.02 0.0
O1 O-2 -0.031 0.0587 0.1574 1 0.0
La1 La+3 0.125 0 0.25 0.793 0.0
Ga1 Ga+3 0.375 0 0.25 0.984 0.0
Zn1 Zn+2 0.375 0 0.25 0.016 0.0
Lu1 Lu+3 0.125 0 0.25 0.187 0.0
Lu2 Lu+3 0 0 0 1 0.0
